data_7215205
loop_
_publ_author_name
'Zhang, Jian-Wei'
'Zhao, Cui-Cui'
'Zhao, Yin-Ping'
'Xu, Hai-Qun'
'Du, Zi-Yi'
'Jiang, Hai-Long'

_publ_section_title
;
 Metal--organic frameworks with improved moisture stability based on a
 phosphonate monoester: effect of auxiliary N-donor ligands on framework
 dimensionality
;
_journal_issue 29
_journal_name_full CrystEngComm
_journal_page_first 6635
_journal_paper_doi 10.1039/c4ce00655k
_journal_volume 16
_journal_year 2014
_chemical_formula_sum 'C33 H34 Cu N6 O8 P2'
_chemical_formula_weight 768.14
_chemical_name_systematic
; 
 ? 
;
_space_group_IT_number 15
_symmetry_cell_setting monoclinic
_symmetry_space_group_name_Hall '-C 2yc'
_symmetry_space_group_name_H-M 'C 1 2/c 1'
_atom_sites_solution_hydrogens geom
_atom_sites_solution_primary direct
_atom_sites_solution_secondary difmap
_audit_creation_method SHELXL-97
_cell_angle_alpha 90.00
_cell_angle_beta 117.832(2)
_cell_angle_gamma 90.00
_cell_formula_units_Z 4
_cell_length_a 21.6074(6)
_cell_length_b 14.0197(4)
_cell_length_c 14.4710(4)
_cell_measurement_reflns_used 744
_cell_measurement_temperature 296(2)
_cell_measurement_theta_max 17.59
_cell_measurement_theta_min 2.71
_cell_volume 3876.6(2)
_computing_cell_refinement 'Bruker SMART'
_computing_data_collection 'Bruker SMART'
_computing_data_reduction 'Bruker SAINT'
_computing_molecular_graphics 'Bruker SHELXTL'
_computing_publication_material 'Bruker SHELXTL'
_computing_structure_refinement 'SHELXL-97 (Sheldrick, 1997)'
_computing_structure_solution 'SHELXS-97 (Sheldrick, 1990)'
_diffrn_ambient_temperature 296(2)
_diffrn_measured_fraction_theta_full 0.999
_diffrn_measured_fraction_theta_max 0.999
_diffrn_measurement_device_type 'CCD area detector'
_diffrn_measurement_method 'phi and omega scans'
_diffrn_radiation_monochromator graphite
_diffrn_radiation_source 'fine-focus sealed tube'
_diffrn_radiation_type MoK\a
_diffrn_radiation_wavelength 0.71073
_diffrn_reflns_av_R_equivalents 0.1100
_diffrn_reflns_av_sigmaI/netI 0.1164
_diffrn_reflns_limit_h_max 25
_diffrn_reflns_limit_h_min -26
_diffrn_reflns_limit_k_max 16
_diffrn_reflns_limit_k_min -17
_diffrn_reflns_limit_l_max 17
_diffrn_reflns_limit_l_min -17
_diffrn_reflns_number 14321
_diffrn_reflns_theta_full 26.00
_diffrn_reflns_theta_max 26.00
_diffrn_reflns_theta_min 1.80
_exptl_absorpt_coefficient_mu 0.699
_exptl_absorpt_correction_T_max 0.7456
_exptl_absorpt_correction_T_min 0.6669
_exptl_absorpt_correction_type multi-scan
_exptl_absorpt_process_details 'SADABS (Bruker, 2008)'
_exptl_crystal_colour blue
_exptl_crystal_density_diffrn 1.316
_exptl_crystal_density_method 'not measured'
_exptl_crystal_description plate
_exptl_crystal_F_000 1588
_exptl_crystal_size_max 0.12
_exptl_crystal_size_mid 0.05
_exptl_crystal_size_min 0.02
_platon_squeeze_details
;
;
_refine_diff_density_max 0.524
_refine_diff_density_min -0.410
_refine_diff_density_rms 0.080
_refine_ls_extinction_method none
_refine_ls_goodness_of_fit_ref 0.995
_refine_ls_hydrogen_treatment constr
_refine_ls_matrix_type full
_refine_ls_number_parameters 229
_refine_ls_number_reflns 3807
_refine_ls_number_restraints 1
_refine_ls_restrained_S_all 1.017
_refine_ls_R_factor_all 0.1212
_refine_ls_R_factor_gt 0.0640
_refine_ls_shift/su_max 0.000
_refine_ls_shift/su_mean 0.000
_refine_ls_structure_factor_coef Fsqd
_refine_ls_weighting_details 'calc w=1/[\s^2^(Fo^2^)+(0.0500P)^2^+0.0000P] where P=(Fo^2^+2Fc^2^)/3'
_refine_ls_weighting_scheme calc
_refine_ls_wR_factor_gt 0.1284
_refine_ls_wR_factor_ref 0.1452
_reflns_number_gt 2005
_reflns_number_total 3807
_reflns_threshold_expression >2sigma(I)
_cod_data_source_file c4ce00655k2.cif
_cod_data_source_block 1
_cod_depositor_comments
;
The following automatic conversions were performed:

'_symmetry_cell_setting' value 'Monoclinic' changed to 'monoclinic'
according to
/usr/data/users/saulius/crontab/automatic-downloads/rss-feeds/RSC/lib/dictionaries/cif_core.dic
dictionary named 'cif_core.dic' version 2.4.2 from
2011-04-26.

'_exptl_absorpt_correction_type' value 'Multi-scan'
changed to 'multi-scan' according to
/usr/data/users/saulius/crontab/automatic-downloads/rss-feeds/RSC/lib/dictionaries/cif_core.dic
dictionary named 'cif_core.dic' version 2.4.2 from 2011-04-26.

Automatic conversion script
Id: cif_fix_values 2281 2013-09-26 08:29:07Z andrius 

 Adding full bibliography for 7215201--7215208.cif.
;
_cod_original_cell_volume 3876.58(19)
_cod_original_sg_symbol_H-M C2/c
_cod_database_code 7215205

loop_
_symmetry_equiv_pos_as_xyz
'x, y, z'
'-x, y, -z+1/2'
'x+1/2, y+1/2, z'
'-x+1/2, y+1/2, -z+1/2'
'-x, -y, -z'
'x, -y, z-1/2'
'-x+1/2, -y+1/2, -z'
'x+1/2, -y+1/2, z-1/2'

loop_
_atom_site_label
_atom_site_type_symbol
_atom_site_fract_x
_atom_site_fract_y
_atom_site_fract_z
_atom_site_U_iso_or_equiv
_atom_site_adp_type
_atom_site_occupancy
_atom_site_symmetry_multiplicity
_atom_site_calc_flag
_atom_site_refinement_flags
_atom_site_disorder_assembly
_atom_site_disorder_group
Cu1 Cu 0.2500 0.2500 0.5000 0.0356(3) Uani 1 2 d S . .
P1 P 0.12038(7) 0.11035(10) 0.51635(11) 0.0435(4) Uani 1 1 d D . .
N1 N 0.38211(17) 0.0155(2) 0.6028(3) 0.0290(9) Uani 1 1 d . . .
N2 N 0.30574(19) 0.1301(2) 0.5262(3) 0.0305(9) Uani 1 1 d . . .
N3 N 0.5000 -0.2851(3) 0.7500 0.0248(12) Uani 1 2 d S . .
C1 C 0.0408(3) 0.2519(4) 0.5437(4) 0.0463(13) Uani 1 1 d . . .
C2 C -0.0225(3) 0.2836(4) 0.4635(4) 0.0469(14) Uani 1 1 d . . .
H2A H -0.0548 0.2387 0.4206 0.056 Uiso 1 1 calc R . .
C3 C -0.0391(3) 0.3789(4) 0.4450(4) 0.0474(14) Uani 1 1 d . . .
H3A H -0.0818 0.3971 0.3901 0.057 Uiso 1 1 calc R . .
C4 C 0.0081(2) 0.4488(3) 0.5086(4) 0.0372(12) Uani 1 1 d . . .
C5 C 0.0711(3) 0.4157(4) 0.5901(4) 0.0439(14) Uani 1 1 d . . .
H5A H 0.1033 0.4598 0.6350 0.053 Uiso 1 1 calc R . .
C6 C 0.0868(3) 0.3215(4) 0.6058(4) 0.0493(15) Uani 1 1 d . . .
H6A H 0.1299 0.3031 0.6600 0.059 Uiso 1 1 calc R . .
C7 C 0.0587(3) 0.1460(4) 0.5607(4) 0.0493(14) Uani 1 1 d . . .
H7A H 0.0161 0.1092 0.5238 0.059 Uiso 1 1 calc R . .
H7B H 0.0780 0.1317 0.6346 0.059 Uiso 1 1 calc R . .
C8 C 0.1702(4) -0.0357(5) 0.6494(6) 0.092(2) Uani 1 1 d . . .
H8A H 0.1688 0.0112 0.6976 0.110 Uiso 1 1 calc R . .
H8B H 0.1475 -0.0931 0.6559 0.110 Uiso 1 1 calc R . .
C9 C 0.2433(3) -0.0575(5) 0.6786(5) 0.083(2) Uani 1 1 d . . .
H9A H 0.2666 -0.0800 0.7494 0.124 Uiso 1 1 calc R . .
H9B H 0.2662 -0.0008 0.6726 0.124 Uiso 1 1 calc R . .
H9C H 0.2451 -0.1058 0.6330 0.124 Uiso 1 1 calc R . .
C10 C 0.4427(2) -0.0344(3) 0.6785(3) 0.0262(10) Uani 1 1 d . . .
C11 C 0.4415(2) -0.1332(3) 0.6780(3) 0.0286(11) Uani 1 1 d . . .
H11A H 0.4022 -0.1663 0.6305 0.034 Uiso 1 1 calc R . .
C12 C 0.5000 -0.1812(4) 0.7500 0.0259(15) Uani 1 2 d S . .
C13 C 0.5000 0.0162(4) 0.7500 0.0299(15) Uani 1 2 d S . .
H13A H 0.5000 0.0825 0.7500 0.036 Uiso 1 2 calc SR . .
C14 C 0.3653(2) 0.1073(3) 0.6064(4) 0.0356(12) Uani 1 1 d . . .
H14A H 0.3927 0.1495 0.6594 0.043 Uiso 1 1 calc R . .
C15 C 0.2830(2) 0.0480(3) 0.4679(4) 0.0365(12) Uani 1 1 d . . .
H15A H 0.2416 0.0425 0.4057 0.044 Uiso 1 1 calc R . .
C16 C 0.3284(2) -0.0225(4) 0.5131(4) 0.0402(13) Uani 1 1 d . . .
H16A H 0.3248 -0.0848 0.4891 0.048 Uiso 1 1 calc R . .
C17 C 0.5501(2) -0.3423(3) 0.8223(4) 0.0362(12) Uani 1 1 d . . .
H17A H 0.5908 -0.3218 0.8799 0.043 Uiso 1 1 calc R A 1
O1 O 0.18619(16) 0.1653(2) 0.5727(3) 0.0452(9) Uani 1 1 d . . .
O3 O 0.13086(19) 0.0012(2) 0.5418(3) 0.0631(12) Uani 1 1 d D . .
O2 O 0.08591(18) 0.1147(3) 0.3993(3) 0.0634(11) Uani 1 1 d . . .
O1W O 0.18220(17) 0.1993(2) 0.3545(3) 0.0481(10) Uani 1 1 d . . .
C18 C 0.5309(2) -0.4323(3) 0.7965(3) 0.0362(11) Uani 0.50 1 d P . 1
H18A H 0.5547 -0.4859 0.8341 0.043 Uiso 0.50 1 calc PR . 1
N4 N 0.5309(2) -0.4323(3) 0.7965(3) 0.0362(11) Uani 0.50 1 d P . 2

loop_
_atom_site_aniso_label
_atom_site_aniso_U_11
_atom_site_aniso_U_22
_atom_site_aniso_U_33
_atom_site_aniso_U_23
_atom_site_aniso_U_13
_atom_site_aniso_U_12
Cu1 0.0327(5) 0.0283(5) 0.0391(5) 0.0021(4) 0.0112(4) 0.0079(4)
P1 0.0373(8) 0.0467(9) 0.0402(9) -0.0007(7) 0.0129(7) 0.0043(7)
N1 0.026(2) 0.021(2) 0.035(2) -0.0020(17) 0.0099(19) 0.0007(16)
N2 0.028(2) 0.027(2) 0.033(2) 0.0007(18) 0.0105(19) 0.0038(17)
N3 0.026(3) 0.014(3) 0.035(3) 0.000 0.014(3) 0.000
C1 0.040(3) 0.050(3) 0.060(4) 0.004(3) 0.032(3) 0.003(3)
C2 0.047(3) 0.044(3) 0.048(4) -0.005(3) 0.021(3) -0.003(3)
C3 0.040(3) 0.053(4) 0.043(3) 0.000(3) 0.014(3) 0.005(3)
C4 0.033(3) 0.047(3) 0.037(3) -0.005(3) 0.021(2) -0.005(2)
C5 0.035(3) 0.045(3) 0.046(3) -0.013(3) 0.014(3) -0.001(3)
C6 0.031(3) 0.059(4) 0.047(3) 0.002(3) 0.010(3) 0.006(3)
C7 0.048(3) 0.050(3) 0.054(4) 0.008(3) 0.026(3) -0.001(3)
C8 0.089(6) 0.069(5) 0.121(7) 0.018(5) 0.051(5) 0.003(4)
C9 0.081(5) 0.077(5) 0.088(5) 0.016(4) 0.037(4) 0.023(4)
C10 0.026(2) 0.021(2) 0.030(3) 0.004(2) 0.013(2) 0.006(2)
C11 0.023(2) 0.027(3) 0.028(3) -0.002(2) 0.005(2) -0.008(2)
C12 0.029(4) 0.014(3) 0.039(4) 0.000 0.018(3) 0.000
C13 0.029(4) 0.020(3) 0.040(4) 0.000 0.016(3) 0.000
C14 0.033(3) 0.024(3) 0.048(3) -0.004(2) 0.017(3) -0.005(2)
C15 0.032(3) 0.032(3) 0.034(3) 0.004(2) 0.005(2) 0.004(2)
C16 0.029(3) 0.035(3) 0.039(3) -0.004(2) 0.001(2) 0.000(2)
C17 0.026(3) 0.030(3) 0.037(3) 0.003(2) 0.003(2) 0.001(2)
O1 0.0362(19) 0.049(2) 0.047(2) 0.0005(18) 0.0173(17) 0.0034(17)
O3 0.062(3) 0.045(2) 0.062(3) 0.002(2) 0.012(2) 0.008(2)
O2 0.049(2) 0.093(3) 0.040(2) -0.007(2) 0.0137(19) 0.010(2)
O1W 0.042(2) 0.043(2) 0.049(2) -0.0014(18) 0.0126(18) 0.0042(17)
C18 0.035(2) 0.020(2) 0.047(3) 0.001(2) 0.013(2) 0.0003(19)
N4 0.035(2) 0.020(2) 0.047(3) 0.001(2) 0.013(2) 0.0003(19)

loop_
_atom_type_symbol
_atom_type_description
_atom_type_scat_dispersion_real
_atom_type_scat_dispersion_imag
_atom_type_scat_source
C C 0.0033 0.0016 'International Tables Vol C Tables 4.2.6.8 and 6.1.1.4'
H H 0.0000 0.0000 'International Tables Vol C Tables 4.2.6.8 and 6.1.1.4'
N N 0.0061 0.0033 'International Tables Vol C Tables 4.2.6.8 and 6.1.1.4'
O O 0.0106 0.0060 'International Tables Vol C Tables 4.2.6.8 and 6.1.1.4'
P P 0.1023 0.0942 'International Tables Vol C Tables 4.2.6.8 and 6.1.1.4'
Cu Cu 0.3201 1.2651 'International Tables Vol C Tables 4.2.6.8 and 6.1.1.4'

loop_
_geom_angle_atom_site_label_1
_geom_angle_atom_site_label_2
_geom_angle_atom_site_label_3
_geom_angle
_geom_angle_site_symmetry_1
_geom_angle_site_symmetry_3
N2 Cu1 N2 180.000(1) 7_556 .
N2 Cu1 O1W 91.06(14) 7_556 .
N2 Cu1 O1W 88.94(14) . .
N2 Cu1 O1W 88.94(14) 7_556 7_556
N2 Cu1 O1W 91.06(14) . 7_556
O1W Cu1 O1W 180.000(1) . 7_556
N2 Cu1 O1 94.62(13) 7_556 .
N2 Cu1 O1 85.38(13) . .
O1W Cu1 O1 89.84(13) . .
O1W Cu1 O1 90.16(13) 7_556 .
N2 Cu1 O1 85.38(13) 7_556 7_556
N2 Cu1 O1 94.62(13) . 7_556
O1W Cu1 O1 90.16(13) . 7_556
O1W Cu1 O1 89.84(13) 7_556 7_556
O1 Cu1 O1 180.0 . 7_556
O1 P1 O2 116.3(2) . .
O1 P1 O3 112.5(2) . .
O2 P1 O3 104.3(2) . .
O1 P1 C7 109.8(2) . .
O2 P1 C7 109.4(2) . .
O3 P1 C7 103.7(2) . .
C14 N1 C16 106.4(4) . .
C14 N1 C10 127.1(4) . .
C16 N1 C10 126.5(4) . .
C14 N2 C15 105.2(4) . .
C14 N2 Cu1 129.0(3) . .
C15 N2 Cu1 125.2(3) . .
C17 N3 C17 107.9(5) 2_656 .
C17 N3 C12 126.1(2) 2_656 .
C17 N3 C12 126.1(2) . .
C6 C1 C2 116.5(5) . .
C6 C1 C7 122.0(5) . .
C2 C1 C7 121.5(5) . .
C3 C2 C1 122.5(5) . .
C2 C3 C4 120.4(5) . .
C5 C4 C3 116.3(5) . .
C5 C4 C4 121.8(6) . 5_566
C3 C4 C4 121.8(6) . 5_566
C6 C5 C4 122.2(5) . .
C5 C6 C1 122.0(5) . .
C1 C7 P1 112.8(3) . .
C9 C8 O3 112.9(6) . .
C13 C10 C11 121.6(4) . .
C13 C10 N1 120.0(4) . .
C11 C10 N1 118.3(4) . .
C12 C11 C10 118.4(4) . .
C11 C12 C11 121.6(5) 2_656 .
C11 C12 N3 119.2(3) 2_656 .
C11 C12 N3 119.2(3) . .
C10 C13 C10 118.3(6) . 2_656
N2 C14 N1 111.8(4) . .
C16 C15 N2 110.5(4) . .
C15 C16 N1 106.2(4) . .
C18 C17 N3 108.1(4) . .
P1 O1 Cu1 128.0(2) . .
C8 O3 P1 122.7(4) . .
C17 C18 C18 107.9(3) . 2_656

loop_
_geom_bond_atom_site_label_1
_geom_bond_atom_site_label_2
_geom_bond_distance
_geom_bond_site_symmetry_2
Cu1 N2 1.999(3) 7_556
Cu1 N2 1.999(3) .
Cu1 O1W 2.050(3) .
Cu1 O1W 2.050(3) 7_556
Cu1 O1 2.402(3) .
Cu1 O1 2.402(3) 7_556
P1 O1 1.483(3) .
P1 O2 1.500(4) .
P1 O3 1.566(3) .
P1 C7 1.800(5) .
N1 C14 1.345(5) .
N1 C16 1.382(5) .
N1 C10 1.436(5) .
N2 C14 1.308(5) .
N2 C15 1.374(6) .
N3 C17 1.361(5) 2_656
N3 C17 1.361(5) .
N3 C12 1.457(7) .
C1 C6 1.384(7) .
C1 C2 1.389(7) .
C1 C7 1.524(7) .
C2 C3 1.377(7) .
C3 C4 1.403(7) .
C4 C5 1.401(6) .
C4 C4 1.470(10) 5_566
C5 C6 1.356(7) .
C8 C9 1.465(8) .
C8 O3 1.476(8) .
C10 C13 1.382(5) .
C10 C11 1.385(6) .
C11 C12 1.381(5) .
C12 C11 1.381(5) 2_656
C13 C10 1.382(5) 2_656
C15 C16 1.330(6) .
C17 C18 1.327(6) .
C18 C18 1.384(8) 2_656

loop_
_platon_squeeze_void_nr
_platon_squeeze_void_average_x
_platon_squeeze_void_average_y
_platon_squeeze_void_average_z
_platon_squeeze_void_volume
_platon_squeeze_void_count_electrons
_platon_squeeze_void_content
1 0.750 0.250 0.500 117 55 ' '
2 0.250 0.250 1.000 117 55 ' '
3 0.000 0.236 0.250 11 9 ' '
4 0.500 0.264 0.750 11 9 ' '
5 0.250 0.750 0.500 117 55 ' '
6 0.750 0.750 1.000 117 55 ' '
7 0.500 0.736 0.250 11 9 ' '
8 0.000 0.764 0.750 11 9 ' '
